data_2016175
loop_
_publ_author_name
'Pospieszna-Markiewicz, Izabela'
'Koz\/lowski, Micha\/l'
'Radecka-Paryzek, Wanda'
'Kubicki, Maciej'

_publ_section_title
;
 <i>N</i>,<i>N</i>'-Bis(2-hydroxybenzylidene)pentane-1,5-diamine
;
_journal_coeditor_code SQ3092
_journal_issue 9
_journal_name_full 'Acta Crystallographica Section C'
_journal_page_first o559
_journal_page_last o561
_journal_paper_doi 10.1107/S0108270107037900
_journal_volume 63
_journal_year 2007
_chemical_formula_iupac 'C19 H22 N2 O2'
_chemical_formula_moiety 'C19 H22 N2 O2'
_chemical_formula_sum 'C19 H22 N2 O2'
_chemical_formula_weight 310.39
_chemical_name_common
;
N,N'-Bis(2-hydroxybenzylidene)pentane-1,5-diamine
;
_chemical_name_systematic
;
2,2'-[pentane-1,5-diylbis(nitrilomethylidyne)]diphenol
;
_space_group_IT_number 7
_symmetry_cell_setting monoclinic
_symmetry_space_group_name_Hall 'P -2yc'
_symmetry_space_group_name_H-M 'P 1 c 1'
_atom_sites_solution_hydrogens geom
_atom_sites_solution_primary direct
_atom_sites_solution_secondary difmap
_audit_creation_method SHELXL97
_cell_angle_alpha 90.00
_cell_angle_beta 101.418(10)
_cell_angle_gamma 90.00
_cell_formula_units_Z 2
_cell_length_a 16.3631(18)
_cell_length_b 5.6428(5)
_cell_length_c 9.1251(8)
_cell_measurement_reflns_used 5004
_cell_measurement_temperature 100.0(10)
_cell_measurement_theta_max 24.0354
_cell_measurement_theta_min 2.2688
_cell_volume 825.88(14)
_computing_cell_refinement 'CrysAlis RED (Oxford Diffraction, 2006)'
_computing_data_collection 'CrysAlis CCD (Oxford Diffraction, 2006)'
_computing_data_reduction 'CrysAlis RED'
_computing_molecular_graphics
;
Stereochemical Workstation Operation Manual (Siemens, 1989) and ORTEP-3
(Farrugia, 1997)
;
_computing_publication_material SHELXL97
_computing_structure_refinement 'SHELXL97 (Sheldrick, 1997)'
_computing_structure_solution 'SHELXS97 (Sheldrick, 1997)'
_diffrn_ambient_temperature 100.0(10)
_diffrn_detector_area_resol_mean 8.1929
_diffrn_measured_fraction_theta_full 0.995
_diffrn_measured_fraction_theta_max 0.920
_diffrn_measurement_device_type 'Kuma KM4 CCD four-circle'
_diffrn_measurement_method \w
_diffrn_radiation_monochromator graphite
_diffrn_radiation_source 'fine-focus sealed tube'
_diffrn_radiation_type MoK\a
_diffrn_radiation_wavelength 0.71073
_diffrn_reflns_av_R_equivalents 0.0332
_diffrn_reflns_av_sigmaI/netI 0.0259
_diffrn_reflns_limit_h_max 20
_diffrn_reflns_limit_h_min -21
_diffrn_reflns_limit_k_max 7
_diffrn_reflns_limit_k_min -7
_diffrn_reflns_limit_l_max 12
_diffrn_reflns_limit_l_min -12
_diffrn_reflns_number 8735
_diffrn_reflns_theta_full 25.00
_diffrn_reflns_theta_max 28.15
_diffrn_reflns_theta_min 3.61
_exptl_absorpt_coefficient_mu 0.081
_exptl_absorpt_correction_type none
_exptl_crystal_colour colourless
_exptl_crystal_density_diffrn 1.248
_exptl_crystal_density_method 'not measured'
_exptl_crystal_description block
_exptl_crystal_F_000 332
_exptl_crystal_size_max 0.45
_exptl_crystal_size_mid 0.3
_exptl_crystal_size_min 0.2
_refine_diff_density_max 0.355
_refine_diff_density_min -0.247
_refine_ls_extinction_method none
_refine_ls_goodness_of_fit_ref 1.146
_refine_ls_hydrogen_treatment mixed
_refine_ls_matrix_type full
_refine_ls_number_parameters 216
_refine_ls_number_reflns 1868
_refine_ls_number_restraints 2
_refine_ls_restrained_S_all 1.146
_refine_ls_R_factor_all 0.0753
_refine_ls_R_factor_gt 0.0626
_refine_ls_shift/su_max 0.001
_refine_ls_shift/su_mean 0.000
_refine_ls_structure_factor_coef Fsqd
_refine_ls_weighting_details 'calc w = 1/[\s^2^(Fo^2^)+(0.01P)^2^+0.9022P] where P=(Fo^2^+2Fc^2^)/3'
_refine_ls_weighting_scheme calc
_refine_ls_wR_factor_gt 0.1067
_refine_ls_wR_factor_ref 0.1132
_reflns_number_gt 1484
_reflns_number_total 1868
_reflns_threshold_expression I>2\s(I)
_cod_data_source_file sq3092.cif
_cod_data_source_block I
_cod_original_sg_symbol_H-M 'P c'
_cod_database_code 2016175
_cod_database_fobs_code 2016175

loop_
_symmetry_equiv_pos_as_xyz
'x, y, z'
'x, -y, z+1/2'

loop_
_atom_site_type_symbol
_atom_site_label
_atom_site_fract_x
_atom_site_fract_y
_atom_site_fract_z
_atom_site_U_iso_or_equiv
_atom_site_adp_type
_atom_site_calc_flag
_atom_site_refinement_flags
_atom_site_occupancy
C C1 0.6136(3) -0.3963(8) 1.0580(5) 0.0284(10) Uani d . 1
O O1 0.5394(2) -0.4934(6) 0.9954(4) 0.0374(8) Uani d . 1
H H1 0.509(4) -0.370(13) 0.926(8) 0.08(2) Uiso d . 1
C C2 0.6654(3) -0.5159(8) 1.1735(5) 0.0331(11) Uani d . 1
H H2 0.6486 -0.6640 1.2072 0.040 Uiso calc R 1
C C3 0.7412(3) -0.4194(9) 1.2391(5) 0.0373(11) Uani d . 1
H H3 0.7758 -0.5008 1.3192 0.045 Uiso calc R 1
C C4 0.7677(3) -0.2056(10) 1.1901(5) 0.0387(11) Uani d . 1
H H4 0.8205 -0.1423 1.2350 0.046 Uiso calc R 1
C C5 0.7167(3) -0.0856(8) 1.0758(5) 0.0332(10) Uani d . 1
H H5 0.7345 0.0615 1.0424 0.040 Uiso calc R 1
C C6 0.6386(3) -0.1786(8) 1.0082(5) 0.0268(9) Uani d . 1
C C7 0.5854(3) -0.0465(9) 0.8896(5) 0.0311(10) Uani d . 1
H H7 0.6039 0.1009 0.8577 0.037 Uiso calc R 1
N N8 0.5136(2) -0.1280(8) 0.8277(4) 0.0365(10) Uani d . 1
C C9 0.4629(3) 0.0083(11) 0.7050(6) 0.0457(14) Uani d . 1
H H9A 0.4404 -0.1003 0.6216 0.055 Uiso calc R 1
H H9B 0.4988 0.1262 0.6678 0.055 Uiso calc R 1
C C10 0.3923(3) 0.1336(8) 0.7537(5) 0.0327(9) Uani d . 1
H H10A 0.4146 0.2360 0.8405 0.039 Uiso calc R 1
H H10B 0.3548 0.0152 0.7860 0.039 Uiso calc R 1
C C11 0.3429(3) 0.2840(8) 0.6292(5) 0.0353(9) Uani d . 1
H H11A 0.3818 0.3880 0.5886 0.042 Uiso calc R 1
H H11B 0.3152 0.1788 0.5475 0.042 Uiso calc R 1
C C12 0.2775(3) 0.4361(8) 0.6801(5) 0.0338(9) Uani d . 1
H H12A 0.2399 0.3322 0.7241 0.041 Uiso calc R 1
H H12B 0.3055 0.5445 0.7596 0.041 Uiso calc R 1
C C13 0.2258(3) 0.5808(8) 0.5570(5) 0.0336(10) Uani d . 1
H H13A 0.1907 0.6941 0.6000 0.040 Uiso calc R 1
H H13B 0.2627 0.6723 0.5042 0.040 Uiso calc R 1
N N14 0.1725(2) 0.4217(7) 0.4515(4) 0.0296(8) Uani d . 1
C C15 0.0976(3) 0.4839(8) 0.3955(4) 0.0278(9) Uani d . 1
H H15 0.0761 0.6274 0.4270 0.033 Uiso calc R 1
C C16 0.0450(3) 0.3362(8) 0.2837(5) 0.0254(9) Uani d . 1
C C17 0.0739(3) 0.1168(8) 0.2413(4) 0.0267(9) Uani d . 1
O O17 0.1500(2) 0.0338(6) 0.3046(3) 0.0335(7) Uani d . 1
H H17 0.186(4) 0.165(11) 0.400(7) 0.067(19) Uiso d . 1
C C18 0.0243(3) -0.0141(8) 0.1298(5) 0.0313(10) Uani d . 1
H H18 0.0443 -0.1598 0.0985 0.038 Uiso calc R 1
C C19 -0.0544(3) 0.0656(10) 0.0634(5) 0.0386(12) Uani d . 1
H H19 -0.0881 -0.0265 -0.0126 0.046 Uiso calc R 1
C C20 -0.0842(3) 0.2768(9) 0.1066(6) 0.0386(11) Uani d . 1
H H20 -0.1384 0.3303 0.0612 0.046 Uiso calc R 1
C C21 -0.0346(3) 0.4115(8) 0.2171(5) 0.0306(10) Uani d . 1
H H21 -0.0553 0.5569 0.2476 0.037 Uiso calc R 1

loop_
_atom_site_aniso_label
_atom_site_aniso_U_11
_atom_site_aniso_U_22
_atom_site_aniso_U_33
_atom_site_aniso_U_12
_atom_site_aniso_U_13
_atom_site_aniso_U_23
C1 0.025(2) 0.029(2) 0.031(2) -0.0022(19) 0.0072(18) -0.0018(17)
O1 0.0334(19) 0.0325(17) 0.0444(19) -0.0096(15) 0.0029(15) 0.0004(15)
C2 0.035(3) 0.031(2) 0.034(2) 0.002(2) 0.010(2) 0.0076(19)
C3 0.035(3) 0.044(3) 0.032(2) 0.009(2) 0.003(2) 0.005(2)
C4 0.028(2) 0.044(3) 0.041(3) -0.004(2) 0.001(2) -0.007(2)
C5 0.028(3) 0.029(2) 0.043(3) -0.001(2) 0.0082(19) -0.003(2)
C6 0.025(2) 0.027(2) 0.029(2) -0.0001(18) 0.0081(17) -0.0011(18)
C7 0.027(2) 0.035(2) 0.033(2) 0.0039(19) 0.0115(18) 0.0086(19)
N8 0.031(2) 0.048(2) 0.030(2) 0.0078(18) 0.0059(16) 0.0085(17)
C9 0.032(3) 0.065(4) 0.040(3) 0.013(2) 0.008(2) 0.017(2)
C10 0.031(2) 0.036(2) 0.0306(19) 0.0002(18) 0.0045(16) -0.0007(17)
C11 0.031(2) 0.041(2) 0.033(2) 0.005(2) 0.0065(17) -0.0018(18)
C12 0.032(2) 0.037(2) 0.031(2) 0.0013(19) 0.0015(17) -0.0014(18)
C13 0.032(2) 0.034(2) 0.032(2) 0.000(2) 0.0022(17) -0.0079(19)
N14 0.026(2) 0.034(2) 0.0288(18) 0.0003(16) 0.0040(14) -0.0056(15)
C15 0.030(2) 0.029(2) 0.026(2) -0.0024(18) 0.0091(17) -0.0027(17)
C16 0.025(2) 0.023(2) 0.028(2) -0.0023(18) 0.0053(17) 0.0022(17)
C17 0.030(2) 0.024(2) 0.027(2) -0.0011(18) 0.0066(18) 0.0030(16)
O17 0.0319(18) 0.0338(17) 0.0340(16) 0.0085(14) 0.0046(14) -0.0012(14)
C18 0.038(3) 0.028(2) 0.029(2) -0.005(2) 0.0080(19) -0.0021(18)
C19 0.036(3) 0.042(3) 0.036(2) -0.010(2) 0.002(2) 0.001(2)
C20 0.026(2) 0.040(3) 0.046(3) -0.005(2) -0.002(2) 0.007(2)
C21 0.027(3) 0.026(2) 0.039(3) 0.0031(19) 0.0067(19) 0.0048(19)

loop_
_atom_type_symbol
_atom_type_description
_atom_type_scat_dispersion_real
_atom_type_scat_dispersion_imag
_atom_type_scat_source
C C 0.0033 0.0016 'International Tables Vol C Tables 4.2.6.8 and 6.1.1.4'
H H 0.0000 0.0000 'International Tables Vol C Tables 4.2.6.8 and 6.1.1.4'
N N 0.0061 0.0033 'International Tables Vol C Tables 4.2.6.8 and 6.1.1.4'
O O 0.0106 0.0060 'International Tables Vol C Tables 4.2.6.8 and 6.1.1.4'

loop_
_geom_angle_atom_site_label_1
_geom_angle_atom_site_label_2
_geom_angle_atom_site_label_3
_geom_angle
O1 C1 C2 119.0(4)
O1 C1 C6 121.0(4)
C2 C1 C6 120.0(4)
C1 O1 H1 106(4)
C3 C2 C1 119.9(4)
C3 C2 H2 120.1
C1 C2 H2 120.1
C2 C3 C4 121.1(4)
C2 C3 H3 119.5
C4 C3 H3 119.5
C5 C4 C3 119.4(5)
C5 C4 H4 120.3
C3 C4 H4 120.3
C4 C5 C6 120.7(4)
C4 C5 H5 119.7
C6 C5 H5 119.7
C1 C6 C5 119.0(4)
C1 C6 C7 121.5(4)
C5 C6 C7 119.6(4)
N8 C7 C6 120.3(4)
N8 C7 H7 119.8
C6 C7 H7 119.8
C7 N8 C9 118.4(4)
N8 C9 C10 111.9(4)
N8 C9 H9A 109.2
C10 C9 H9A 109.2
N8 C9 H9B 109.2
C10 C9 H9B 109.2
H9A C9 H9B 107.9
C9 C10 C11 111.8(3)
C9 C10 H10A 109.3
C11 C10 H10A 109.3
C9 C10 H10B 109.3
C11 C10 H10B 109.3
H10A C10 H10B 107.9
C12 C11 C10 113.1(3)
C12 C11 H11A 109.0
C10 C11 H11A 109.0
C12 C11 H11B 109.0
C10 C11 H11B 109.0
H11A C11 H11B 107.8
C13 C12 C11 113.9(3)
C13 C12 H12A 108.8
C11 C12 H12A 108.8
C13 C12 H12B 108.8
C11 C12 H12B 108.8
H12A C12 H12B 107.7
N14 C13 C12 109.3(3)
N14 C13 H13A 109.8
C12 C13 H13A 109.8
N14 C13 H13B 109.8
C12 C13 H13B 109.8
H13A C13 H13B 108.3
C15 N14 C13 119.4(4)
N14 C15 C16 120.6(4)
N14 C15 H15 119.7
C16 C15 H15 119.7
C21 C16 C17 119.0(4)
C21 C16 C15 120.2(4)
C17 C16 C15 120.7(4)
O17 C17 C18 119.2(4)
O17 C17 C16 121.3(4)
C18 C17 C16 119.5(4)
C17 O17 H17 112(3)
C17 C18 C19 120.5(5)
C17 C18 H18 119.7
C19 C18 H18 119.7
C20 C19 C18 120.5(5)
C20 C19 H19 119.7
C18 C19 H19 119.7
C19 C20 C21 119.5(5)
C19 C20 H20 120.2
C21 C20 H20 120.2
C20 C21 C16 120.9(4)
C20 C21 H21 119.6
C16 C21 H21 119.6

loop_
_geom_bond_atom_site_label_1
_geom_bond_atom_site_label_2
_geom_bond_distance
C1 O1 1.351(5)
C1 C2 1.389(6)
C1 C6 1.398(6)
O1 H1 1.00(7)
C2 C3 1.378(7)
C2 H2 0.9500
C3 C4 1.386(7)
C3 H3 0.9500
C4 C5 1.378(7)
C4 H4 0.9500
C5 C6 1.406(6)
C5 H5 0.9500
C6 C7 1.454(6)
C7 N8 1.285(6)
C7 H7 0.9500
N8 C9 1.471(6)
C9 C10 1.495(6)
C9 H9A 0.9900
C9 H9B 0.9900
C10 C11 1.517(5)
C10 H10A 0.9900
C10 H10B 0.9900
C11 C12 1.514(6)
C11 H11A 0.9900
C11 H11B 0.9900
C12 C13 1.506(6)
C12 H12A 0.9900
C12 H12B 0.9900
C13 N14 1.470(5)
C13 H13A 0.9900
C13 H13B 0.9900
N14 C15 1.279(6)
C15 C16 1.459(6)
C15 H15 0.9500
C16 C21 1.389(6)
C16 C17 1.407(6)
C17 O17 1.349(5)
C17 C18 1.383(6)
O17 H17 1.20(6)
C18 C19 1.385(7)
C18 H18 0.9500
C19 C20 1.375(8)
C19 H19 0.9500
C20 C21 1.389(7)
C20 H20 0.9500
C21 H21 0.9500

loop_
_geom_hbond_atom_site_label_D
_geom_hbond_atom_site_label_H
_geom_hbond_atom_site_label_A
_geom_hbond_site_symmetry_A
_geom_hbond_distance_DH
_geom_hbond_distance_HA
_geom_hbond_distance_DA
_geom_hbond_angle_DHA
O1 H1 N8 . 1.00(7) 1.64(7) 2.552(5) 148(6)
O17 H17 N14 . 1.20(6) 1.55(6) 2.555(5) 136(5)
C13 H13A O17 2_565 0.99 2.60 3.533(6) 156.2

loop_
_geom_torsion_atom_site_label_1
_geom_torsion_atom_site_label_2
_geom_torsion_atom_site_label_3
_geom_torsion_atom_site_label_4
_geom_torsion
O1 C1 C2 C3 -179.8(4)
C6 C1 C2 C3 0.2(7)
C1 C2 C3 C4 -1.1(8)
C2 C3 C4 C5 1.2(8)
C3 C4 C5 C6 -0.4(8)
O1 C1 C6 C5 -179.4(4)
C2 C1 C6 C5 0.6(6)
O1 C1 C6 C7 1.2(7)
C2 C1 C6 C7 -178.8(4)
C4 C5 C6 C1 -0.5(7)
C4 C5 C6 C7 178.9(4)
C1 C6 C7 N8 0.1(7)
C5 C6 C7 N8 -179.3(4)
C6 C7 N8 C9 -178.2(4)
C7 N8 C9 C10 -105.4(5)
N8 C9 C10 C11 177.1(4)
C9 C10 C11 C12 -173.1(4)
C10 C11 C12 C13 -178.1(4)
C11 C12 C13 N14 68.4(5)
C12 C13 N14 C15 140.7(4)
C13 N14 C15 C16 176.3(4)
N14 C15 C16 C21 -176.3(4)
N14 C15 C16 C17 3.5(6)
C21 C16 C17 O17 -178.7(4)
C15 C16 C17 O17 1.5(6)
C21 C16 C17 C18 3.0(6)
C15 C16 C17 C18 -176.8(4)
O17 C17 C18 C19 179.5(4)
C16 C17 C18 C19 -2.1(7)
C17 C18 C19 C20 0.5(7)
C18 C19 C20 C21 0.4(8)
C19 C20 C21 C16 0.5(8)
C17 C16 C21 C20 -2.2(7)
C15 C16 C21 C20 177.7(4)

loop_
_cod_related_entry_id
_cod_related_entry_database
_cod_related_entry_code
1 ChemSpider 21377776
